data_8102451
loop_
_publ_author_name
'Li Han'
'Jing-Yuan Zhang'
'Wei-Shan Zhu'
'Wen-Xia Ma'

_publ_section_title
;
 Crystal structure of tetraaqua-bis(1,10-phenanthroline)barium(II)
 dithiocyanate --- 1,10-phenanthroline (1:2),
 [Ba(H2O)4(C12H8N2)2](NCS)2 &#x00B7; 2C12H8N2
;
_journal_issue 3
_journal_name_full 'Zeitschrift f\"ur Kristallographie - New Crystal Structures'
_journal_page_first 405
_journal_volume 224
_journal_year 2009
_chemical_formula_moiety 'C24 H24 Ba N4 O4, 2(C12 H8 N2), 2(C N S)'
_chemical_formula_sum 'C50 H40 Ba N10 O4 S2'
_chemical_formula_weight 1046.38
_space_group_IT_number 2
_symmetry_cell_setting triclinic
_symmetry_space_group_name_Hall '-P 1'
_symmetry_space_group_name_H-M 'P -1'
_atom_sites_solution_hydrogens geom
_atom_sites_solution_primary direct
_atom_sites_solution_secondary difmap
_audit_creation_method SHELXL-97
_cell_angle_alpha 76.397(5)
_cell_angle_beta 87.013(5)
_cell_angle_gamma 77.940(5)
_cell_formula_units_Z 1
_cell_length_a 6.981(5)
_cell_length_b 12.148(5)
_cell_length_c 14.320(5)
_cell_measurement_reflns_used 5312
_cell_measurement_temperature 293(2)
_cell_measurement_theta_max 27.5356
_cell_measurement_theta_min 2.5355
_cell_volume 1154.3(10)
_computing_cell_refinement 'SAINT (Bruker, 2001)'
_computing_data_collection 'SMART (Bruker, 2001)'
_computing_data_reduction SAINT
_computing_molecular_graphics 'SHELXL-97 (Sheldrick, 1997)'
_computing_publication_material 'SHELXL-97 (Sheldrick, 1997)'
_computing_structure_refinement 'SHELXL-97 (Sheldrick, 1997)'
_computing_structure_solution 'SHELXS-97 (Sheldrick, 1990)'
_diffrn_ambient_temperature 293(2)
_diffrn_measured_fraction_theta_full 0.994
_diffrn_measured_fraction_theta_max 0.994
_diffrn_measurement_device_type 'Bruker Smart APEX II 4K CCD area-detector'
_diffrn_measurement_method '\w scans'
_diffrn_radiation_monochromator graphite
_diffrn_radiation_source 'fine-focus sealed tube'
_diffrn_radiation_type MoK\a
_diffrn_radiation_wavelength 0.71069
_diffrn_reflns_av_R_equivalents 0.0522
_diffrn_reflns_av_sigmaI/netI 0.0360
_diffrn_reflns_limit_h_max 9
_diffrn_reflns_limit_h_min -9
_diffrn_reflns_limit_k_max 15
_diffrn_reflns_limit_k_min -15
_diffrn_reflns_limit_l_max 18
_diffrn_reflns_limit_l_min -18
_diffrn_reflns_number 17123
_diffrn_reflns_theta_full 27.57
_diffrn_reflns_theta_max 27.57
_diffrn_reflns_theta_min 1.76
_diffrn_standards_number 0
_exptl_absorpt_coefficient_mu 1.008
_exptl_absorpt_correction_T_max 0.884
_exptl_absorpt_correction_T_min 0.702
_exptl_absorpt_correction_type multi-scan
_exptl_absorpt_process_details '(SADABS; Sheldrick, 2004)'
_exptl_crystal_colour Colorless
_exptl_crystal_density_diffrn 1.505
_exptl_crystal_density_method 'not measured'
_exptl_crystal_description Prism
_exptl_crystal_F_000 530
_exptl_crystal_size_max 0.48
_exptl_crystal_size_mid 0.17
_exptl_crystal_size_min 0.10
_refine_diff_density_max 0.809
_refine_diff_density_min -0.359
_refine_diff_density_rms 0.061
_refine_ls_extinction_method none
_refine_ls_goodness_of_fit_ref 1.051
_refine_ls_hydrogen_treatment constr
_refine_ls_matrix_type full
_refine_ls_number_parameters 308
_refine_ls_number_reflns 5311
_refine_ls_number_restraints 0
_refine_ls_restrained_S_all 1.051
_refine_ls_R_factor_all 0.0304
_refine_ls_R_factor_gt 0.0294
_refine_ls_shift/su_max 0.001
_refine_ls_shift/su_mean 0.001
_refine_ls_structure_factor_coef Fsqd
_refine_ls_weighting_details 'calc w=1/[\s^2^(Fo^2^)+(0.0447P)^2^+0.0497P] where P=(Fo^2^+2Fc^2^)/3'
_refine_ls_weighting_scheme calc
_refine_ls_wR_factor_gt 0.0746
_refine_ls_wR_factor_ref 0.0754
_reflns_number_gt 5189
_reflns_number_total 5311
_reflns_threshold_expression >2sigma(I)
_cod_data_source_file 1267-2627.cff
_cod_data_source_block xue0704059_0m
_cod_depositor_comments
;
The following automatic conversions were performed:
'_symmetry_cell_setting' value 'Triclinic' changed to 'triclinic'
according to '/home/saulius/struct/CIF-dictionaries/cif_core.dic'
dictionary named 'cif_core.dic' version 2.4.1 from
2010-06-29.

'_exptl_absorpt_correction_type' value 'Multi-scan' changed
to 'multi-scan' according to
'/home/saulius/struct/CIF-dictionaries/cif_core.dic' dictionary named
'cif_core.dic' version 2.4.1 from 2010-06-29.

Automatic conversion script
Id: cif_fix_enum 1555 2011-01-17 13:19:09Z saulius 
;
_cod_original_sg_symbol_Hall -P1
_cod_original_sg_symbol_H-M P-1
_cod_database_code 8102451

loop_
_symmetry_equiv_pos_as_xyz
'x, y, z'
'-x, -y, -z'

loop_
_atom_site_label
_atom_site_type_symbol
_atom_site_fract_x
_atom_site_fract_y
_atom_site_fract_z
_atom_site_U_iso_or_equiv
_atom_site_adp_type
_atom_site_occupancy
_atom_site_symmetry_multiplicity
_atom_site_calc_flag
_atom_site_refinement_flags
_atom_site_disorder_assembly
_atom_site_disorder_group
Ba1 Ba 1.0000 0.5000 0.0000 0.04180(7) Uani 1 2 d S . .
C1 C 1.1673(3) 0.1829(2) 0.12053(19) 0.0564(5) Uani 1 1 d . . .
H1 H 1.1919 0.1872 0.0554 0.068 Uiso 1 1 calc R . .
C2 C 1.2082(4) 0.0741(2) 0.1840(2) 0.0673(7) Uani 1 1 d . . .
H2 H 1.2572 0.0081 0.1610 0.081 Uiso 1 1 calc R . .
C3 C 1.1758(4) 0.0661(2) 0.2782(2) 0.0669(7) Uani 1 1 d . . .
H3 H 1.2017 -0.0057 0.3211 0.080 Uiso 1 1 calc R . .
C4 C 1.1027(3) 0.1662(2) 0.31175(17) 0.0543(5) Uani 1 1 d . . .
C5 C 1.0682(4) 0.1643(3) 0.41073(19) 0.0686(8) Uani 1 1 d . . .
H5 H 1.0941 0.0940 0.4556 0.082 Uiso 1 1 calc R . .
C6 C 0.9996(4) 0.2609(3) 0.44077(17) 0.0696(8) Uani 1 1 d . . .
H6 H 0.9792 0.2569 0.5061 0.084 Uiso 1 1 calc R . .
C7 C 0.9569(3) 0.3710(2) 0.37407(15) 0.0542(5) Uani 1 1 d . . .
C8 C 0.8801(4) 0.4741(3) 0.4023(2) 0.0713(7) Uani 1 1 d . . .
H8 H 0.8524 0.4728 0.4668 0.086 Uiso 1 1 calc R . .
C9 C 0.8464(4) 0.5750(3) 0.3366(2) 0.0743(7) Uani 1 1 d . . .
H9 H 0.7969 0.6441 0.3549 0.089 Uiso 1 1 calc R . .
C10 C 0.8874(4) 0.5743(2) 0.23977(19) 0.0608(6) Uani 1 1 d . . .
H10 H 0.8654 0.6448 0.1950 0.073 Uiso 1 1 calc R . .
C11 C 0.9901(3) 0.37811(18) 0.27477(14) 0.0421(4) Uani 1 1 d . . .
C12 C 1.0642(2) 0.27299(17) 0.24277(14) 0.0412(4) Uani 1 1 d . . .
C13 C 0.4810(3) 0.42261(19) 0.20869(19) 0.0546(5) Uani 1 1 d . . .
H13 H 0.4496 0.4950 0.1669 0.066 Uiso 1 1 calc R . .
C14 C 0.4542(3) 0.4165(2) 0.3064(2) 0.0579(6) Uani 1 1 d . . .
H14 H 0.4072 0.4830 0.3289 0.069 Uiso 1 1 calc R . .
C15 C 0.4978(3) 0.3110(2) 0.36885(17) 0.0535(5) Uani 1 1 d . . .
H15 H 0.4809 0.3047 0.4346 0.064 Uiso 1 1 calc R . .
C16 C 0.5685(3) 0.21238(18) 0.33279(15) 0.0433(4) Uani 1 1 d . . .
C17 C 0.6126(3) 0.0983(2) 0.39367(16) 0.0548(5) Uani 1 1 d . . .
H17 H 0.5975 0.0886 0.4598 0.066 Uiso 1 1 calc R . .
C18 C 0.6753(4) 0.0056(2) 0.35663(18) 0.0591(6) Uani 1 1 d . . .
H18 H 0.7003 -0.0676 0.3974 0.071 Uiso 1 1 calc R . .
C19 C 0.7046(3) 0.01703(18) 0.25591(18) 0.0529(5) Uani 1 1 d . . .
C20 C 0.7723(6) -0.0775(2) 0.2142(3) 0.0814(9) Uani 1 1 d . . .
H20 H 0.8005 -0.1519 0.2530 0.098 Uiso 1 1 calc R . .
C21 C 0.7969(7) -0.0610(3) 0.1177(3) 0.0960(11) Uani 1 1 d . . .
H21 H 0.8391 -0.1235 0.0894 0.115 Uiso 1 1 calc R . .
C22 C 0.7574(5) 0.0514(3) 0.0621(2) 0.0782(8) Uani 1 1 d . . .
H22 H 0.7763 0.0622 -0.0039 0.094 Uiso 1 1 calc R . .
C23 C 0.6663(3) 0.12773(16) 0.19320(15) 0.0431(4) Uani 1 1 d . . .
C25 C 0.3676(4) 0.7375(2) 0.2507(2) 0.0628(6) Uani 1 1 d . . .
C24 C 0.5929(2) 0.22771(16) 0.23279(14) 0.0395(4) Uani 1 1 d . . .
N1 N 0.9550(2) 0.47999(15) 0.20846(13) 0.0458(4) Uani 1 1 d . . .
N2 N 1.0955(2) 0.28036(14) 0.14826(12) 0.0443(4) Uani 1 1 d . . .
N3 N 0.5480(2) 0.33272(15) 0.17111(13) 0.0468(4) Uani 1 1 d . . .
N4 N 0.6946(3) 0.14432(17) 0.09710(14) 0.0550(4) Uani 1 1 d . . .
N5 N 0.3938(5) 0.7302(3) 0.1722(2) 0.0946(9) Uani 1 1 d . . .
O1 O 1.1561(3) 0.67342(15) 0.03982(12) 0.0611(4) Uani 1 1 d . . .
H102 H 1.2110 0.6774 0.0909 0.083(10) Uiso 1 1 d R . .
H101 H 1.2020 0.7180 -0.0050 0.091(11) Uiso 1 1 d R . .
O2 O 0.6309(2) 0.62597(18) 0.02184(13) 0.0744(5) Uani 1 1 d . . .
H106 H 0.5716 0.6707 0.0633 0.097(11) Uiso 1 1 d R . .
H105 H 0.5645 0.6551 -0.0347 0.142(17) Uiso 1 1 d R . .
S1 S 0.34265(17) 0.74532(8) 0.36240(6) 0.0950(3) Uani 1 1 d . . .

loop_
_atom_site_aniso_label
_atom_site_aniso_U_11
_atom_site_aniso_U_22
_atom_site_aniso_U_33
_atom_site_aniso_U_23
_atom_site_aniso_U_13
_atom_site_aniso_U_12
Ba1 0.04816(10) 0.04454(10) 0.02940(9) -0.00156(6) -0.00359(6) -0.00902(6)
C1 0.0531(12) 0.0560(12) 0.0597(14) -0.0154(11) -0.0052(10) -0.0063(9)
C2 0.0569(13) 0.0461(12) 0.096(2) -0.0111(13) -0.0137(13) -0.0055(10)
C3 0.0525(13) 0.0484(12) 0.087(2) 0.0129(12) -0.0175(12) -0.0109(9)
C4 0.0376(10) 0.0620(13) 0.0540(13) 0.0139(10) -0.0117(8) -0.0171(9)
C5 0.0563(13) 0.0862(19) 0.0493(14) 0.0243(13) -0.0111(10) -0.0258(12)
C6 0.0577(13) 0.114(2) 0.0311(11) 0.0094(13) -0.0038(9) -0.0328(14)
C7 0.0421(10) 0.0879(16) 0.0363(11) -0.0109(11) 0.0006(8) -0.0256(10)
C8 0.0677(15) 0.113(2) 0.0457(14) -0.0302(15) 0.0081(11) -0.0344(15)
C9 0.0823(18) 0.0839(19) 0.0699(18) -0.0407(16) 0.0120(14) -0.0231(14)
C10 0.0692(14) 0.0574(13) 0.0574(14) -0.0166(11) 0.0042(11) -0.0136(11)
C11 0.0337(8) 0.0591(11) 0.0329(9) -0.0027(8) -0.0029(7) -0.0166(7)
C12 0.0300(8) 0.0511(10) 0.0390(10) 0.0021(8) -0.0059(7) -0.0129(7)
C13 0.0478(11) 0.0445(11) 0.0659(15) -0.0019(10) -0.0034(10) -0.0081(8)
C14 0.0455(11) 0.0543(12) 0.0778(17) -0.0231(12) 0.0010(10) -0.0102(9)
C15 0.0458(11) 0.0712(14) 0.0473(12) -0.0177(11) 0.0019(9) -0.0162(9)
C16 0.0338(9) 0.0529(11) 0.0428(11) -0.0048(8) -0.0028(7) -0.0146(7)
C17 0.0588(12) 0.0651(14) 0.0359(11) 0.0045(10) -0.0045(9) -0.0191(10)
C18 0.0701(14) 0.0487(12) 0.0494(13) 0.0112(10) -0.0111(10) -0.0146(10)
C19 0.0587(12) 0.0442(11) 0.0533(13) -0.0010(9) -0.0037(10) -0.0153(9)
C20 0.122(3) 0.0424(13) 0.076(2) -0.0087(12) -0.0004(17) -0.0150(14)
C21 0.151(3) 0.0583(16) 0.084(2) -0.0299(16) 0.014(2) -0.0216(18)
C22 0.115(2) 0.0707(17) 0.0543(16) -0.0215(13) 0.0117(15) -0.0249(16)
C23 0.0422(10) 0.0441(10) 0.0418(11) -0.0018(8) -0.0022(8) -0.0147(8)
C25 0.0811(16) 0.0507(12) 0.0570(15) -0.0140(11) -0.0056(12) -0.0110(11)
C24 0.0316(8) 0.0448(10) 0.0395(10) 0.0000(8) -0.0035(7) -0.0124(7)
N1 0.0484(9) 0.0499(9) 0.0382(9) -0.0068(7) -0.0009(7) -0.0113(7)
N2 0.0439(8) 0.0452(9) 0.0407(9) -0.0038(7) -0.0044(7) -0.0080(7)
N3 0.0449(9) 0.0442(9) 0.0467(10) 0.0010(7) -0.0031(7) -0.0106(7)
N4 0.0686(12) 0.0547(10) 0.0422(10) -0.0083(8) 0.0046(8) -0.0180(9)
N5 0.133(2) 0.0940(19) 0.0598(17) -0.0280(14) -0.0160(16) -0.0148(17)
O1 0.0709(10) 0.0709(10) 0.0441(9) -0.0007(8) -0.0070(7) -0.0331(8)
O2 0.0523(9) 0.1017(14) 0.0466(10) 0.0074(9) 0.0042(7) 0.0060(9)
S1 0.1364(8) 0.0820(5) 0.0551(4) -0.0181(4) 0.0214(4) 0.0012(5)

loop_
_atom_type_symbol
_atom_type_description
_atom_type_scat_dispersion_real
_atom_type_scat_dispersion_imag
_atom_type_scat_source
C C 0.0033 0.0016 'International Tables Vol C Tables 4.2.6.8 and 6.1.1.4'
H H 0.0000 0.0000 'International Tables Vol C Tables 4.2.6.8 and 6.1.1.4'
N N 0.0061 0.0033 'International Tables Vol C Tables 4.2.6.8 and 6.1.1.4'
O O 0.0106 0.0060 'International Tables Vol C Tables 4.2.6.8 and 6.1.1.4'
S S 0.1246 0.1234 'International Tables Vol C Tables 4.2.6.8 and 6.1.1.4'
Ba Ba -0.3244 2.2819 'International Tables Vol C Tables 4.2.6.8 and 6.1.1.4'

loop_
_geom_angle_atom_site_label_1
_geom_angle_atom_site_label_2
_geom_angle_atom_site_label_3
_geom_angle
_geom_angle_site_symmetry_1
_geom_angle_site_symmetry_3
_geom_angle_publ_flag
O1 Ba1 O1 180.00(7) . 2_765 ?
O1 Ba1 O2 90.83(8) . 2_765 ?
O1 Ba1 O2 89.17(8) 2_765 2_765 ?
O1 Ba1 O2 89.17(8) . . y
O1 Ba1 O2 90.83(8) 2_765 . ?
O2 Ba1 O2 180.0 2_765 . ?
O1 Ba1 N1 73.75(5) . . y
O1 Ba1 N1 106.25(5) 2_765 . ?
O2 Ba1 N1 104.67(5) 2_765 . ?
O2 Ba1 N1 75.33(5) . . y
O1 Ba1 N1 106.25(5) . 2_765 ?
O1 Ba1 N1 73.75(5) 2_765 2_765 ?
O2 Ba1 N1 75.33(5) 2_765 2_765 ?
O2 Ba1 N1 104.67(5) . 2_765 ?
N1 Ba1 N1 180.000(1) . 2_765 ?
O1 Ba1 N2 67.16(6) . 2_765 ?
O1 Ba1 N2 112.84(6) 2_765 2_765 ?
O2 Ba1 N2 113.01(5) 2_765 2_765 ?
O2 Ba1 N2 66.99(5) . 2_765 ?
N1 Ba1 N2 124.86(5) . 2_765 ?
N1 Ba1 N2 55.14(5) 2_765 2_765 ?
O1 Ba1 N2 112.84(6) . . y
O1 Ba1 N2 67.16(6) 2_765 . ?
O2 Ba1 N2 66.99(5) 2_765 . ?
O2 Ba1 N2 113.01(5) . . y
N1 Ba1 N2 55.14(5) . . y
N1 Ba1 N2 124.86(5) 2_765 . ?
N2 Ba1 N2 180.00(8) 2_765 . ?
N2 C1 C2 123.5(2) . . ?
N2 C1 H1 118.2 . . ?
C2 C1 H1 118.2 . . ?
C3 C2 C1 119.2(2) . . ?
C3 C2 H2 120.4 . . ?
C1 C2 H2 120.4 . . ?
C2 C3 C4 119.8(2) . . ?
C2 C3 H3 120.1 . . ?
C4 C3 H3 120.1 . . ?
C3 C4 C12 117.5(2) . . ?
C3 C4 C5 122.8(2) . . ?
C12 C4 C5 119.7(2) . . ?
C6 C5 C4 121.5(2) . . ?
C6 C5 H5 119.2 . . ?
C4 C5 H5 119.2 . . ?
C5 C6 C7 121.0(2) . . ?
C5 C6 H6 119.5 . . ?
C7 C6 H6 119.5 . . ?
C8 C7 C11 117.3(2) . . ?
C8 C7 C6 122.9(2) . . ?
C11 C7 C6 119.9(2) . . ?
C9 C8 C7 120.1(2) . . ?
C9 C8 H8 119.9 . . ?
C7 C8 H8 119.9 . . ?
C8 C9 C10 118.8(3) . . ?
C8 C9 H9 120.6 . . ?
C10 C9 H9 120.6 . . ?
N1 C10 C9 124.0(3) . . ?
N1 C10 H10 118.0 . . ?
C9 C10 H10 118.0 . . ?
N1 C11 C7 122.5(2) . . ?
N1 C11 C12 118.74(18) . . ?
C7 C11 C12 118.77(19) . . ?
N2 C12 C4 122.4(2) . . ?
N2 C12 C11 118.48(17) . . ?
C4 C12 C11 119.1(2) . . ?
N3 C13 C14 124.4(2) . . ?
N3 C13 H13 117.8 . . ?
C14 C13 H13 117.8 . . ?
C15 C14 C13 118.8(2) . . ?
C15 C14 H14 120.6 . . ?
C13 C14 H14 120.6 . . ?
C14 C15 C16 119.3(2) . . ?
C14 C15 H15 120.4 . . ?
C16 C15 H15 120.4 . . ?
C15 C16 C24 117.72(19) . . ?
C15 C16 C17 122.5(2) . . ?
C24 C16 C17 119.8(2) . . ?
C18 C17 C16 120.9(2) . . ?
C18 C17 H17 119.5 . . ?
C16 C17 H17 119.5 . . ?
C17 C18 C19 121.3(2) . . ?
C17 C18 H18 119.4 . . ?
C19 C18 H18 119.4 . . ?
C20 C19 C23 117.0(2) . . ?
C20 C19 C18 123.1(2) . . ?
C23 C19 C18 119.9(2) . . ?
C21 C20 C19 120.3(3) . . ?
C21 C20 H20 119.8 . . ?
C19 C20 H20 119.8 . . ?
C20 C21 C22 118.3(3) . . ?
C20 C21 H21 120.8 . . ?
C22 C21 H21 120.8 . . ?
N4 C22 C21 124.2(3) . . ?
N4 C22 H22 117.9 . . ?
C21 C22 H22 117.9 . . ?
N4 C23 C19 122.6(2) . . ?
N4 C23 C24 118.42(17) . . ?
C19 C23 C24 118.94(19) . . ?
N5 C25 S1 177.0(3) . . ?
N3 C24 C16 122.69(19) . . ?
N3 C24 C23 118.16(18) . . ?
C16 C24 C23 119.14(17) . . ?
C10 N1 C11 117.4(2) . . ?
C10 N1 Ba1 118.63(15) . . ?
C11 N1 Ba1 123.92(13) . . ?
C1 N2 C12 117.52(19) . . ?
C1 N2 Ba1 118.91(15) . . ?
C12 N2 Ba1 123.54(13) . . ?
C13 N3 C24 117.2(2) . . ?
C22 N4 C23 117.4(2) . . ?
Ba1 O1 H102 130.7 . . ?
Ba1 O1 H101 119.2 . . ?
H102 O1 H101 105.2 . . ?
Ba1 O2 H106 136.0 . . ?
Ba1 O2 H105 113.0 . . ?
H106 O2 H105 105.9 . . ?

loop_
_geom_bond_atom_site_label_1
_geom_bond_atom_site_label_2
_geom_bond_distance
_geom_bond_site_symmetry_2
_geom_bond_publ_flag
Ba1 O1 2.7458(19) . y
Ba1 O1 2.7458(19) 2_765 ?
Ba1 O2 2.752(2) 2_765 ?
Ba1 O2 2.752(2) . y
Ba1 N1 2.943(2) . y
Ba1 N1 2.943(2) 2_765 ?
Ba1 N2 2.9683(18) 2_765 ?
Ba1 N2 2.9683(18) . y
C1 N2 1.328(3) . ?
C1 C2 1.400(4) . ?
C1 H1 0.9300 . ?
C2 C3 1.340(4) . ?
C2 H2 0.9300 . ?
C3 C4 1.401(4) . ?
C3 H3 0.9300 . ?
C4 C12 1.418(3) . ?
C4 C5 1.421(4) . ?
C5 C6 1.332(4) . ?
C5 H5 0.9300 . ?
C6 C7 1.432(4) . ?
C6 H6 0.9300 . ?
C7 C8 1.399(4) . ?
C7 C11 1.414(3) . ?
C8 C9 1.343(4) . ?
C8 H8 0.9300 . ?
C9 C10 1.402(4) . ?
C9 H9 0.9300 . ?
C10 N1 1.316(3) . ?
C10 H10 0.9300 . ?
C11 N1 1.356(3) . ?
C11 C12 1.443(3) . ?
C12 N2 1.345(3) . ?
C13 N3 1.318(3) . ?
C13 C14 1.389(4) . ?
C13 H13 0.9300 . ?
C14 C15 1.363(4) . ?
C14 H14 0.9300 . ?
C15 C16 1.402(3) . ?
C15 H15 0.9300 . ?
C16 C24 1.406(3) . ?
C16 C17 1.434(3) . ?
C17 C18 1.338(4) . ?
C17 H17 0.9300 . ?
C18 C19 1.424(4) . ?
C18 H18 0.9300 . ?
C19 C20 1.402(4) . ?
C19 C23 1.412(3) . ?
C20 C21 1.357(5) . ?
C20 H20 0.9300 . ?
C21 C22 1.389(4) . ?
C21 H21 0.9300 . ?
C22 N4 1.324(3) . ?
C22 H22 0.9300 . ?
C23 N4 1.353(3) . ?
C23 C24 1.447(3) . ?
C25 N5 1.151(4) . ?
C25 S1 1.622(3) . ?
C24 N3 1.355(2) . ?
O1 H102 0.8591 . ?
O1 H101 0.8343 . ?
O2 H106 0.9234 . ?
O2 H105 0.9112 . ?

loop_
_geom_hbond_atom_site_label_D
_geom_hbond_atom_site_label_H
_geom_hbond_atom_site_label_A
_geom_hbond_distance_DH
_geom_hbond_distance_HA
_geom_hbond_distance_DA
_geom_hbond_angle_DHA
_geom_hbond_site_symmetry_A
O1 H101 N4 0.83 2.10 2.923(3) 167.2 2_765
O1 H102 N5 0.86 2.06 2.872(3) 157.3 1_655
O2 H105 N3 0.91 2.11 2.982(3) 161.1 2_665
C6 H6 S1 0.93 2.86 3.596(3) 137.4 2_666
